data_4327781
loop_
_publ_author_name
'Alexander M. Willcocks'
'Thomas P. Robinson'
'Christopher Roche'
'Thomas Pugh'
'Stephen P. Richards'
'Andrew J. Kingsley'
'John P. Lowe'
'Andrew L. Johnson'

_publ_contact_author_address
;
Department of Chemistry,
University of Bath.
Claverton Down.
Bath.
BA2 7AY
United Kingdon
;
_publ_contact_author_email a.l.johnson@bath.ac.uk
_publ_contact_author_fax '+44 (0) 1225 386231'
_publ_contact_author_name
;
Dr. Andrew L. Johnson 
;
_publ_contact_author_phone '+44 (0) 1225 384467'
_publ_section_title
;
 Multinuclear Copper(I) Guanidinate Complexes
;
_journal_name_full 'Inorganic Chemistry'
_journal_page_first 246
_journal_page_last 257
_journal_paper_doi 10.1021/ic201602m
_journal_volume 51
_journal_year 2012
_chemical_formula_sum 'C22 H48 Li2 N6'
_chemical_formula_weight 410.54
_chemical_name_systematic
; 
 ? 
;
_space_group_IT_number 15
_symmetry_cell_setting monoclinic
_symmetry_space_group_name_Hall '-C 2yc'
_symmetry_space_group_name_H-M 'C 1 2/c 1'
_atom_sites_solution_hydrogens geom
_atom_sites_solution_primary direct
_atom_sites_solution_secondary difmap
_audit_creation_method SHELXL-97
_cell_angle_alpha 90.00
_cell_angle_beta 109.3630(10)
_cell_angle_gamma 90.00
_cell_formula_units_Z 8
_cell_length_a 16.0800(2)
_cell_length_b 15.8510(2)
_cell_length_c 22.4240(3)
_cell_measurement_reflns_used 44134
_cell_measurement_temperature 150(2)
_cell_measurement_theta_max 28.27
_cell_measurement_theta_min 8.53
_cell_volume 5392.23(12)
_computing_cell_refinement 'HKL Scalepack (Otwinowski & Minor 1997)'
_computing_data_collection 'Kappa CCD'
_computing_data_reduction 'Denzo and Scalepak (Otwinowski & Minor, 1997)'
_computing_molecular_graphics 'ORTEP 3 for Windows (Farrugia, 1997)'
_computing_publication_material 'SHELXL-97 (Sheldrick, 1997)'
_computing_structure_refinement 'SHELXL-97 (Sheldrick, 1997)'
_computing_structure_solution 'SHELXS-86 (Sheldrick, 1986)'
_diffrn_ambient_temperature 150(2)
_diffrn_measured_fraction_theta_full 0.968
_diffrn_measured_fraction_theta_max 0.968
_diffrn_measurement_device_type 'Bruker Kappa CCD Diffractometer'
_diffrn_measurement_method 'omega and phi scans'
_diffrn_radiation_monochromator graphite
_diffrn_radiation_source 'fine-focus sealed tube'
_diffrn_radiation_type MoK\a
_diffrn_radiation_wavelength 0.71073
_diffrn_reflns_av_R_equivalents 0.1049
_diffrn_reflns_av_sigmaI/netI 0.0440
_diffrn_reflns_limit_h_max 21
_diffrn_reflns_limit_h_min -21
_diffrn_reflns_limit_k_max 20
_diffrn_reflns_limit_k_min -21
_diffrn_reflns_limit_l_max 29
_diffrn_reflns_limit_l_min -29
_diffrn_reflns_number 44134
_diffrn_reflns_theta_full 28.27
_diffrn_reflns_theta_max 28.27
_diffrn_reflns_theta_min 8.53
_diffrn_standards_decay_% 0
_diffrn_standards_interval_count 0
_diffrn_standards_interval_time 0
_diffrn_standards_number 0
_exptl_absorpt_coefficient_mu 0.060
_exptl_absorpt_correction_T_max 0.9910
_exptl_absorpt_correction_T_min 0.9851
_exptl_absorpt_correction_type multi-scan
_exptl_absorpt_process_details 'SORTAV (Blessing, 1995)'
_exptl_crystal_colour colourless
_exptl_crystal_density_diffrn 1.011
_exptl_crystal_description block
_exptl_crystal_F_000 1824
_exptl_crystal_size_max 0.25
_exptl_crystal_size_mid 0.20
_exptl_crystal_size_min 0.15
_refine_diff_density_max 0.254
_refine_diff_density_min -0.145
_refine_diff_density_rms 0.031
_refine_ls_extinction_method none
_refine_ls_goodness_of_fit_ref 1.051
_refine_ls_hydrogen_treatment constr
_refine_ls_matrix_type full
_refine_ls_number_parameters 287
_refine_ls_number_reflns 6472
_refine_ls_number_restraints 0
_refine_ls_restrained_S_all 1.051
_refine_ls_R_factor_all 0.0571
_refine_ls_R_factor_gt 0.0451
_refine_ls_shift/su_max 0.000
_refine_ls_shift/su_mean 0.000
_refine_ls_structure_factor_coef Fsqd
_refine_ls_weighting_details 'calc w=1/[\s^2^(Fo^2^)+(0.0558P)^2^+1.9296P] where P=(Fo^2^+2Fc^2^)/3'
_refine_ls_weighting_scheme calc
_refine_ls_wR_factor_gt 0.1181
_refine_ls_wR_factor_ref 0.1268
_reflns_number_gt 5297
_reflns_number_total 6472
_reflns_threshold_expression >2sigma(I)
_cod_data_source_file ic201602m_si_004_3.cif
_cod_data_source_block '[Li4(L3)4]'
_cod_depositor_comments
;
The following automatic conversions were performed:

'_refine_ls_hydrogen_treatment' value 'Constr' changed to 'constr'
according to the built-in table from CIF Core dictionary named
'cif_core.dic' version 2.4.1 from 2010-06-29.

Automatic conversion script
Id: cif_fix_values 1715 2011-07-08 13:25:40Z adriana 
;
_cod_database_code 4327781

loop_
_symmetry_equiv_pos_as_xyz
'x, y, z'
'-x, y, -z+1/2'
'x+1/2, y+1/2, z'
'-x+1/2, y+1/2, -z+1/2'
'-x, -y, -z'
'x, -y, z-1/2'
'-x+1/2, -y+1/2, -z'
'x+1/2, -y+1/2, z-1/2'

loop_
_atom_site_label
_atom_site_type_symbol
_atom_site_fract_x
_atom_site_fract_y
_atom_site_fract_z
_atom_site_U_iso_or_equiv
_atom_site_adp_type
_atom_site_occupancy
_atom_site_symmetry_multiplicity
_atom_site_calc_flag
_atom_site_refinement_flags
N1 N -0.14742(5) 0.34429(5) 0.13582(4) 0.02773(19) Uani 1 1 d .
C1 C -0.22031(6) 0.39184(6) 0.11662(4) 0.0259(2) Uani 1 1 d .
Li1 Li -0.23434(13) 0.37846(12) 0.22936(8) 0.0358(4) Uani 1 1 d .
N2 N -0.28850(5) 0.38309(5) 0.13717(4) 0.02672(18) Uani 1 1 d .
C2 C -0.15282(6) 0.25341(6) 0.14944(4) 0.0258(2) Uani 1 1 d .
Li2 Li -0.03469(14) 0.38494(15) 0.13649(11) 0.0484(5) Uani 1 1 d .
N3 N -0.21448(7) 0.45749(6) 0.07593(5) 0.0354(2) Uani 1 1 d .
C3 C -0.17524(7) 0.23355(7) 0.20940(5) 0.0326(2) Uani 1 1 d .
H3A H -0.1390 0.2686 0.2443 0.049 Uiso 1 1 calc R
H3B H -0.1634 0.1739 0.2203 0.049 Uiso 1 1 calc R
H3C H -0.2377 0.2455 0.2018 0.049 Uiso 1 1 calc R
N4 N -0.08173(5) 0.42663(5) 0.34851(4) 0.02717(18) Uani 1 1 d .
C4 C -0.06093(7) 0.21808(8) 0.15816(6) 0.0390(3) Uani 1 1 d .
H4A H -0.0467 0.2270 0.1194 0.059 Uiso 1 1 calc R
H4B H -0.0599 0.1575 0.1673 0.059 Uiso 1 1 calc R
H4C H -0.0173 0.2471 0.1934 0.059 Uiso 1 1 calc R
N5 N -0.22835(5) 0.37627(5) 0.31849(4) 0.02711(18) Uani 1 1 d .
C5 C -0.21803(7) 0.20898(7) 0.09252(5) 0.0304(2) Uani 1 1 d .
H5A H -0.2776 0.2302 0.0859 0.046 Uiso 1 1 calc R
H5B H -0.2163 0.1481 0.1004 0.046 Uiso 1 1 calc R
H5C H -0.2019 0.2201 0.0548 0.046 Uiso 1 1 calc R
N6 N -0.10969(7) 0.31429(6) 0.40285(5) 0.0386(2) Uani 1 1 d .
C6 C -0.38208(7) 0.39874(7) 0.09884(5) 0.0325(2) Uani 1 1 d .
C7 C -0.43305(7) 0.32504(8) 0.11467(6) 0.0410(3) Uani 1 1 d .
H7A H -0.4122 0.2718 0.1025 0.061 Uiso 1 1 calc R
H7B H -0.4961 0.3317 0.0914 0.061 Uiso 1 1 calc R
H7C H -0.4234 0.3246 0.1602 0.061 Uiso 1 1 calc R
C8 C -0.41854(9) 0.48043(9) 0.11770(6) 0.0452(3) Uani 1 1 d .
H8A H -0.4024 0.4830 0.1638 0.068 Uiso 1 1 calc R
H8B H -0.4829 0.4812 0.0986 0.068 Uiso 1 1 calc R
H8C H -0.3936 0.5292 0.1027 0.068 Uiso 1 1 calc R
C9 C -0.40109(8) 0.39709(9) 0.02693(5) 0.0432(3) Uani 1 1 d .
H9A H -0.3737 0.4462 0.0145 0.065 Uiso 1 1 calc R
H9B H -0.4649 0.3986 0.0051 0.065 Uiso 1 1 calc R
H9C H -0.3767 0.3453 0.0154 0.065 Uiso 1 1 calc R
C10 C -0.24156(9) 0.54289(7) 0.08211(6) 0.0393(3) Uani 1 1 d .
H10A H -0.2941 0.5565 0.0461 0.059 Uiso 1 1 calc R
H10B H -0.1938 0.5818 0.0830 0.059 Uiso 1 1 calc R
H10C H -0.2551 0.5483 0.1215 0.059 Uiso 1 1 calc R
C11 C -0.17591(8) 0.44490(7) 0.02722(5) 0.0373(2) Uani 1 1 d .
H11A H -0.1210 0.4772 0.0374 0.056 Uiso 1 1 calc R
H11B H -0.2171 0.4642 -0.0134 0.056 Uiso 1 1 calc R
H11C H -0.1634 0.3848 0.0244 0.056 Uiso 1 1 calc R
C21 C -0.14441(7) 0.37530(6) 0.35517(4) 0.0261(2) Uani 1 1 d .
C22 C -0.10238(6) 0.51452(6) 0.32659(5) 0.0261(2) Uani 1 1 d .
C23 C -0.16070(8) 0.52440(7) 0.25749(5) 0.0365(2) Uani 1 1 d .
H23A H -0.1399 0.4863 0.2310 0.055 Uiso 1 1 calc R
H23B H -0.1577 0.5828 0.2440 0.055 Uiso 1 1 calc R
H23C H -0.2218 0.5104 0.2532 0.055 Uiso 1 1 calc R
C24 C -0.14423(8) 0.56156(7) 0.36871(6) 0.0375(3) Uani 1 1 d .
H24A H -0.2004 0.5349 0.3657 0.056 Uiso 1 1 calc R
H24B H -0.1546 0.6204 0.3549 0.056 Uiso 1 1 calc R
H24C H -0.1046 0.5596 0.4126 0.056 Uiso 1 1 calc R
C25 C -0.01327(7) 0.55594(7) 0.33427(6) 0.0367(2) Uani 1 1 d .
H25A H 0.0238 0.5543 0.3789 0.055 Uiso 1 1 calc R
H25B H -0.0226 0.6147 0.3200 0.055 Uiso 1 1 calc R
H25C H 0.0160 0.5253 0.3089 0.055 Uiso 1 1 calc R
C26 C -0.30440(7) 0.35592(7) 0.33972(5) 0.0336(2) Uani 1 1 d .
C27 C -0.28451(9) 0.35883(10) 0.41147(6) 0.0450(3) Uani 1 1 d .
H27A H -0.2484 0.3100 0.4311 0.068 Uiso 1 1 calc R
H27B H -0.3399 0.3575 0.4207 0.068 Uiso 1 1 calc R
H27C H -0.2525 0.4108 0.4285 0.068 Uiso 1 1 calc R
C28 C -0.34747(9) 0.27119(9) 0.31352(6) 0.0466(3) Uani 1 1 d .
H28A H -0.3576 0.2686 0.2680 0.070 Uiso 1 1 calc R
H28B H -0.4039 0.2660 0.3211 0.070 Uiso 1 1 calc R
H28C H -0.3084 0.2249 0.3348 0.070 Uiso 1 1 calc R
C29 C -0.37220(8) 0.42513(10) 0.31049(7) 0.0490(3) Uani 1 1 d .
H29A H -0.3476 0.4802 0.3273 0.074 Uiso 1 1 calc R
H29B H -0.4258 0.4147 0.3211 0.074 Uiso 1 1 calc R
H29C H -0.3866 0.4248 0.2645 0.074 Uiso 1 1 calc R
C30 C -0.13458(9) 0.22642(7) 0.39450(7) 0.0450(3) Uani 1 1 d .
H30A H -0.1701 0.2123 0.4212 0.067 Uiso 1 1 calc R
H30B H -0.0814 0.1913 0.4066 0.067 Uiso 1 1 calc R
H30C H -0.1691 0.2160 0.3501 0.067 Uiso 1 1 calc R
C31 C -0.04725(9) 0.33577(9) 0.46343(6) 0.0451(3) Uani 1 1 d .
H31A H -0.0388 0.3971 0.4662 0.068 Uiso 1 1 calc R
H31B H 0.0092 0.3080 0.4685 0.068 Uiso 1 1 calc R
H31C H -0.0695 0.3169 0.4969 0.068 Uiso 1 1 calc R

loop_
_atom_site_aniso_label
_atom_site_aniso_U_11
_atom_site_aniso_U_22
_atom_site_aniso_U_33
_atom_site_aniso_U_23
_atom_site_aniso_U_13
_atom_site_aniso_U_12
N1 0.0243(4) 0.0256(4) 0.0324(4) -0.0009(3) 0.0082(3) -0.0044(3)
C1 0.0286(5) 0.0245(4) 0.0234(4) -0.0022(3) 0.0074(4) -0.0040(4)
Li1 0.0407(10) 0.0395(10) 0.0274(8) -0.0010(7) 0.0117(7) -0.0013(8)
N2 0.0252(4) 0.0297(4) 0.0244(4) 0.0006(3) 0.0072(3) 0.0016(3)
C2 0.0248(4) 0.0261(4) 0.0263(4) 0.0001(3) 0.0083(4) -0.0010(3)
Li2 0.0335(10) 0.0581(13) 0.0547(12) -0.0015(10) 0.0161(9) -0.0175(9)
N3 0.0497(5) 0.0268(4) 0.0363(5) 0.0049(3) 0.0231(4) 0.0024(4)
C3 0.0374(5) 0.0335(5) 0.0272(5) 0.0028(4) 0.0114(4) 0.0032(4)
N4 0.0260(4) 0.0244(4) 0.0342(4) 0.0029(3) 0.0142(3) 0.0037(3)
C4 0.0304(5) 0.0415(6) 0.0457(6) 0.0052(5) 0.0134(5) 0.0068(5)
N5 0.0281(4) 0.0291(4) 0.0268(4) -0.0022(3) 0.0127(3) -0.0023(3)
C5 0.0345(5) 0.0286(5) 0.0293(5) -0.0036(4) 0.0121(4) -0.0059(4)
N6 0.0427(5) 0.0297(5) 0.0385(5) 0.0091(4) 0.0066(4) -0.0020(4)
C6 0.0269(5) 0.0390(6) 0.0299(5) 0.0021(4) 0.0070(4) 0.0056(4)
C7 0.0256(5) 0.0503(7) 0.0466(6) 0.0009(5) 0.0115(5) 0.0002(5)
C8 0.0418(6) 0.0473(7) 0.0475(7) 0.0051(5) 0.0160(5) 0.0166(5)
C9 0.0347(6) 0.0598(8) 0.0293(5) 0.0015(5) 0.0031(4) 0.0048(5)
C10 0.0547(7) 0.0267(5) 0.0392(6) 0.0040(4) 0.0192(5) 0.0034(5)
C11 0.0499(6) 0.0349(6) 0.0311(5) -0.0006(4) 0.0190(5) -0.0058(5)
C21 0.0303(5) 0.0242(4) 0.0267(4) -0.0001(3) 0.0135(4) 0.0033(4)
C22 0.0271(4) 0.0230(4) 0.0304(5) 0.0003(3) 0.0125(4) 0.0015(4)
C23 0.0420(6) 0.0310(5) 0.0333(5) 0.0053(4) 0.0084(4) -0.0037(4)
C24 0.0422(6) 0.0296(5) 0.0474(6) -0.0078(4) 0.0237(5) 0.0022(4)
C25 0.0330(5) 0.0345(6) 0.0447(6) 0.0048(4) 0.0156(5) -0.0036(4)
C26 0.0301(5) 0.0413(6) 0.0328(5) -0.0036(4) 0.0152(4) -0.0075(4)
C27 0.0429(6) 0.0627(8) 0.0372(6) -0.0089(5) 0.0236(5) -0.0123(6)
C28 0.0442(6) 0.0528(7) 0.0445(7) -0.0074(5) 0.0169(5) -0.0204(6)
C29 0.0300(6) 0.0591(8) 0.0613(8) 0.0004(6) 0.0196(5) 0.0012(5)
C30 0.0507(7) 0.0289(6) 0.0569(7) 0.0116(5) 0.0199(6) -0.0014(5)
C31 0.0450(6) 0.0501(7) 0.0356(6) 0.0129(5) 0.0073(5) -0.0011(5)

loop_
_atom_type_symbol
_atom_type_description
_atom_type_scat_dispersion_real
_atom_type_scat_dispersion_imag
_atom_type_scat_source
C C 0.0033 0.0016 'International Tables Vol C Tables 4.2.6.8 and 6.1.1.4'
H H 0.0000 0.0000 'International Tables Vol C Tables 4.2.6.8 and 6.1.1.4'
Li Li -0.0003 0.0001 'International Tables Vol C Tables 4.2.6.8 and 6.1.1.4'
N N 0.0061 0.0033 'International Tables Vol C Tables 4.2.6.8 and 6.1.1.4'

loop_
_geom_angle_atom_site_label_1
_geom_angle_atom_site_label_2
_geom_angle_atom_site_label_3
_geom_angle
_geom_angle_site_symmetry_1
_geom_angle_site_symmetry_3
C1 N1 C2 120.59(8) . .
C1 N1 Li2 122.51(10) . .
C2 N1 Li2 116.40(10) . .
N2 C1 N1 124.35(9) . .
N2 C1 N3 122.78(9) . .
N1 C1 N3 112.66(9) . .
N2 Li1 N5 157.83(12) . .
C1 N2 C6 125.13(8) . .
C1 N2 Li1 103.90(8) . .
C6 N2 Li1 128.83(9) . .
N1 C2 C5 110.29(8) . .
N1 C2 C4 105.20(8) . .
C5 C2 C4 107.69(9) . .
N1 C2 C3 115.27(8) . .
C5 C2 C3 109.96(8) . .
C4 C2 C3 108.06(8) . .
N4 Li2 N1 170.80(15) 2 .
C1 N3 C11 121.88(9) . .
C1 N3 C10 122.99(9) . .
C11 N3 C10 115.04(9) . .
C2 C3 H3A 109.5 . .
C2 C3 H3B 109.5 . .
H3A C3 H3B 109.5 . .
C2 C3 H3C 109.5 . .
H3A C3 H3C 109.5 . .
H3B C3 H3C 109.5 . .
C21 N4 C22 120.96(8) . .
C21 N4 Li2 120.00(10) . 2
C22 N4 Li2 118.97(10) . 2
C2 C4 H4A 109.5 . .
C2 C4 H4B 109.5 . .
H4A C4 H4B 109.5 . .
C2 C4 H4C 109.5 . .
H4A C4 H4C 109.5 . .
H4B C4 H4C 109.5 . .
C21 N5 C26 125.03(8) . .
C21 N5 Li1 109.07(9) . .
C26 N5 Li1 124.06(9) . .
C2 C5 H5A 109.5 . .
C2 C5 H5B 109.5 . .
H5A C5 H5B 109.5 . .
C2 C5 H5C 109.5 . .
H5A C5 H5C 109.5 . .
H5B C5 H5C 109.5 . .
C21 N6 C31 122.03(9) . .
C21 N6 C30 122.64(10) . .
C31 N6 C30 115.33(10) . .
N2 C6 C7 104.79(8) . .
N2 C6 C8 112.76(9) . .
C7 C6 C8 107.22(9) . .
N2 C6 C9 114.49(9) . .
C7 C6 C9 107.08(10) . .
C8 C6 C9 109.95(9) . .
C6 C7 H7A 109.5 . .
C6 C7 H7B 109.5 . .
H7A C7 H7B 109.5 . .
C6 C7 H7C 109.5 . .
H7A C7 H7C 109.5 . .
H7B C7 H7C 109.5 . .
C6 C8 H8A 109.5 . .
C6 C8 H8B 109.5 . .
H8A C8 H8B 109.5 . .
C6 C8 H8C 109.5 . .
H8A C8 H8C 109.5 . .
H8B C8 H8C 109.5 . .
C6 C9 H9A 109.5 . .
C6 C9 H9B 109.5 . .
H9A C9 H9B 109.5 . .
C6 C9 H9C 109.5 . .
H9A C9 H9C 109.5 . .
H9B C9 H9C 109.5 . .
N3 C10 H10A 109.5 . .
N3 C10 H10B 109.5 . .
H10A C10 H10B 109.5 . .
N3 C10 H10C 109.5 . .
H10A C10 H10C 109.5 . .
H10B C10 H10C 109.5 . .
N3 C11 H11A 109.5 . .
N3 C11 H11B 109.5 . .
H11A C11 H11B 109.5 . .
N3 C11 H11C 109.5 . .
H11A C11 H11C 109.5 . .
H11B C11 H11C 109.5 . .
N5 C21 N4 124.82(9) . .
N5 C21 N6 122.85(9) . .
N4 C21 N6 112.12(9) . .
N4 C22 C24 110.59(8) . .
N4 C22 C23 115.33(8) . .
C24 C22 C23 109.22(9) . .
N4 C22 C25 105.53(8) . .
C24 C22 C25 108.01(9) . .
C23 C22 C25 107.83(9) . .
C22 C23 H23A 109.5 . .
C22 C23 H23B 109.5 . .
H23A C23 H23B 109.5 . .
C22 C23 H23C 109.5 . .
H23A C23 H23C 109.5 . .
H23B C23 H23C 109.5 . .
C22 C24 H24A 109.5 . .
C22 C24 H24B 109.5 . .
H24A C24 H24B 109.5 . .
C22 C24 H24C 109.5 . .
H24A C24 H24C 109.5 . .
H24B C24 H24C 109.5 . .
C22 C25 H25A 109.5 . .
C22 C25 H25B 109.5 . .
H25A C25 H25B 109.5 . .
C22 C25 H25C 109.5 . .
H25A C25 H25C 109.5 . .
H25B C25 H25C 109.5 . .
N5 C26 C29 104.58(9) . .
N5 C26 C27 114.94(9) . .
C29 C26 C27 107.37(10) . .
N5 C26 C28 112.43(9) . .
C29 C26 C28 107.20(10) . .
C27 C26 C28 109.78(10) . .
C26 C27 H27A 109.5 . .
C26 C27 H27B 109.5 . .
H27A C27 H27B 109.5 . .
C26 C27 H27C 109.5 . .
H27A C27 H27C 109.5 . .
H27B C27 H27C 109.5 . .
C26 C28 H28A 109.5 . .
C26 C28 H28B 109.5 . .
H28A C28 H28B 109.5 . .
C26 C28 H28C 109.5 . .
H28A C28 H28C 109.5 . .
H28B C28 H28C 109.5 . .
C26 C29 H29A 109.5 . .
C26 C29 H29B 109.5 . .
H29A C29 H29B 109.5 . .
C26 C29 H29C 109.5 . .
H29A C29 H29C 109.5 . .
H29B C29 H29C 109.5 . .
N6 C30 H30A 109.5 . .
N6 C30 H30B 109.5 . .
H30A C30 H30B 109.5 . .
N6 C30 H30C 109.5 . .
H30A C30 H30C 109.5 . .
H30B C30 H30C 109.5 . .
N6 C31 H31A 109.5 . .
N6 C31 H31B 109.5 . .
H31A C31 H31B 109.5 . .
N6 C31 H31C 109.5 . .
H31A C31 H31C 109.5 . .
H31B C31 H31C 109.5 . .

loop_
_geom_bond_atom_site_label_1
_geom_bond_atom_site_label_2
_geom_bond_distance
_geom_bond_site_symmetry_2
N1 C1 1.3388(13) .
N1 C2 1.4811(13) .
N1 Li2 1.919(2) .
C1 N2 1.3301(13) .
C1 N3 1.4075(13) .
Li1 N2 1.960(2) .
Li1 N5 1.969(2) .
N2 C6 1.4856(13) .
C2 C5 1.5288(14) .
C2 C4 1.5309(14) .
C2 C3 1.5355(14) .
Li2 N4 1.907(2) 2
N3 C11 1.4376(14) .
N3 C10 1.4426(14) .
C3 H3A 0.9800 .
C3 H3B 0.9800 .
C3 H3C 0.9800 .
N4 C21 1.3417(13) .
N4 C22 1.4781(12) .
N4 Li2 1.907(2) 2
C4 H4A 0.9800 .
C4 H4B 0.9800 .
C4 H4C 0.9800 .
N5 C21 1.3275(13) .
N5 C26 1.4873(13) .
C5 H5A 0.9800 .
C5 H5B 0.9800 .
C5 H5C 0.9800 .
N6 C21 1.4123(13) .
N6 C31 1.4369(16) .
N6 C30 1.4442(15) .
C6 C7 1.5346(17) .
C6 C8 1.5374(17) .
C6 C9 1.5388(16) .
C7 H7A 0.9800 .
C7 H7B 0.9800 .
C7 H7C 0.9800 .
C8 H8A 0.9800 .
C8 H8B 0.9800 .
C8 H8C 0.9800 .
C9 H9A 0.9800 .
C9 H9B 0.9800 .
C9 H9C 0.9800 .
C10 H10A 0.9800 .
C10 H10B 0.9800 .
C10 H10C 0.9800 .
C11 H11A 0.9800 .
C11 H11B 0.9800 .
C11 H11C 0.9800 .
C22 C24 1.5240(14) .
C22 C23 1.5302(15) .
C22 C25 1.5330(14) .
C23 H23A 0.9800 .
C23 H23B 0.9800 .
C23 H23C 0.9800 .
C24 H24A 0.9800 .
C24 H24B 0.9800 .
C24 H24C 0.9800 .
C25 H25A 0.9800 .
C25 H25B 0.9800 .
C25 H25C 0.9800 .
C26 C29 1.5323(18) .
C26 C27 1.5336(16) .
C26 C28 1.5358(17) .
C27 H27A 0.9800 .
C27 H27B 0.9800 .
C27 H27C 0.9800 .
C28 H28A 0.9800 .
C28 H28B 0.9800 .
C28 H28C 0.9800 .
C29 H29A 0.9800 .
C29 H29B 0.9800 .
C29 H29C 0.9800 .
C30 H30A 0.9800 .
C30 H30B 0.9800 .
C30 H30C 0.9800 .
C31 H31A 0.9800 .
C31 H31B 0.9800 .
C31 H31C 0.9800 .
